data_2232410
loop_
_publ_author_name
'Wang, Li-qin'
'Yan, Liu-shui'
'Liu, Gang'

_publ_section_title
;
 2-(1,2-Dimethyl-1<i>H</i>-indol-3-yl)-1-{5-[3-(1,3-dioxolan-2-yl)phenyl]-2-methylthiophen-3-yl}-3,3,4,4,5,5-hexafluorocyclopent-1-ene
;
_journal_coeditor_code NG5249
_journal_issue 11
_journal_name_full 'Acta Crystallographica Section E'
_journal_page_first o3051
_journal_paper_doi 10.1107/S1600536811043509
_journal_volume 67
_journal_year 2011
_chemical_formula_iupac 'C29 H23 F6 N O2 S'
_chemical_formula_moiety 'C29 H23 F6 N O2 S'
_chemical_formula_sum 'C29 H23 F6 N O2 S'
_chemical_formula_weight 563.54
_chemical_name_systematic
;
2-(1,2-Dimethyl-1<i>H</i>-indol-3-yl)-1-{5-[3-(1,3-dioxolan-2-yl)phenyl]-
2-methylthiophen-3-yl}-3,3,4,4,5,5-hexafluorocyclopent-1-ene
;
_space_group_IT_number 14
_symmetry_cell_setting monoclinic
_symmetry_space_group_name_Hall '-P 2ybc'
_symmetry_space_group_name_H-M 'P 1 21/c 1'
_atom_sites_solution_hydrogens geom
_atom_sites_solution_primary direct
_atom_sites_solution_secondary difmap
_audit_creation_method SHELXL-97
_cell_angle_alpha 90.00
_cell_angle_beta 93.1510(10)
_cell_angle_gamma 90.00
_cell_formula_units_Z 4
_cell_length_a 10.7364(13)
_cell_length_b 9.8983(12)
_cell_length_c 24.020(3)
_cell_measurement_reflns_used 8530
_cell_measurement_temperature 296(2)
_cell_measurement_theta_max 27.97
_cell_measurement_theta_min 2.48
_cell_volume 2548.8(5)
_computing_cell_refinement 'SAINT (Bruker, 1997)'
_computing_data_collection 'SMART (Bruker, 1997)'
_computing_data_reduction 'SAINT (Bruker, 1997)'
_computing_molecular_graphics 'SHELXTL (Bruker, 1997)'
_computing_publication_material 'SHELXTL (Bruker, 1997)'
_computing_structure_refinement 'SHELXL97 (Sheldrick, 2008)'
_computing_structure_solution 'SHELXS97 (Sheldrick, 2008)'
_diffrn_ambient_temperature 296(2)
_diffrn_measured_fraction_theta_full 0.996
_diffrn_measured_fraction_theta_max 0.996
_diffrn_measurement_device_type 'Bruker SMART APEX'
_diffrn_measurement_method '\f and \w scans'
_diffrn_radiation_monochromator graphite
_diffrn_radiation_source 'fine-focus sealed tube'
_diffrn_radiation_type MoK\a
_diffrn_radiation_wavelength 0.71073
_diffrn_reflns_av_R_equivalents 0.0243
_diffrn_reflns_av_sigmaI/netI 0.0213
_diffrn_reflns_limit_h_max 13
_diffrn_reflns_limit_h_min -13
_diffrn_reflns_limit_k_max 12
_diffrn_reflns_limit_k_min -12
_diffrn_reflns_limit_l_max 31
_diffrn_reflns_limit_l_min -31
_diffrn_reflns_number 22213
_diffrn_reflns_theta_full 27.50
_diffrn_reflns_theta_max 27.50
_diffrn_reflns_theta_min 2.62
_exptl_absorpt_coefficient_mu 0.200
_exptl_absorpt_correction_T_max 0.9423
_exptl_absorpt_correction_T_min 0.9063
_exptl_absorpt_correction_type multi-scan
_exptl_absorpt_process_details '(SADABS; Sheldrick, 1996)'
_exptl_crystal_colour yellow
_exptl_crystal_density_diffrn 1.469
_exptl_crystal_density_method 'not measured'
_exptl_crystal_description block
_exptl_crystal_F_000 1160
_exptl_crystal_size_max 0.50
_exptl_crystal_size_mid 0.38
_exptl_crystal_size_min 0.30
_refine_diff_density_max 0.251
_refine_diff_density_min -0.258
_refine_ls_extinction_method none
_refine_ls_goodness_of_fit_ref 1.030
_refine_ls_hydrogen_treatment constr
_refine_ls_matrix_type full
_refine_ls_number_parameters 355
_refine_ls_number_reflns 5816
_refine_ls_number_restraints 0
_refine_ls_restrained_S_all 1.030
_refine_ls_R_factor_all 0.0559
_refine_ls_R_factor_gt 0.0408
_refine_ls_shift/su_max 0.011
_refine_ls_shift/su_mean 0.000
_refine_ls_structure_factor_coef Fsqd
_refine_ls_weighting_details 'calc w=1/[\s^2^(Fo^2^)+(0.0649P)^2^+0.7890P] where P=(Fo^2^+2Fc^2^)/3'
_refine_ls_weighting_scheme calc
_refine_ls_wR_factor_gt 0.1115
_refine_ls_wR_factor_ref 0.1260
_reflns_number_gt 4512
_reflns_number_total 5816
_reflns_threshold_expression I>2\s(I)
_cod_data_source_file ng5249.cif
_cod_data_source_block I
_cod_original_sg_symbol_H-M 'P 21/c'
_cod_database_code 2232410
_cod_database_fobs_code 2232410

loop_
_symmetry_equiv_pos_as_xyz
'x, y, z'
'-x, y+1/2, -z+1/2'
'-x, -y, -z'
'x, -y-1/2, z-1/2'

loop_
_atom_site_type_symbol
_atom_site_label
_atom_site_fract_x
_atom_site_fract_y
_atom_site_fract_z
_atom_site_U_iso_or_equiv
_atom_site_adp_type
_atom_site_calc_flag
_atom_site_refinement_flags
_atom_site_occupancy
_atom_site_symmetry_multiplicity
S S1 0.46926(4) 0.75926(5) 0.44072(2) 0.05075(14) Uani d . 1 1
C C2 0.5797(3) 1.4850(2) 0.26912(11) 0.0767(7) Uani d . 1 1
H H2A 0.5468 1.5124 0.2324 0.092 Uiso calc R 1 1
H H2B 0.6701 1.4859 0.2696 0.092 Uiso calc R 1 1
C C1 0.5343(2) 1.5767(2) 0.31281(11) 0.0697(6) Uani d . 1 1
H H1A 0.5936 1.6486 0.3215 0.084 Uiso calc R 1 1
H H1B 0.4543 1.6162 0.3012 0.084 Uiso calc R 1 1
C C3 0.4832(2) 1.3650(2) 0.33581(9) 0.0574(5) Uani d . 1 1
H H3 0.3919 1.3642 0.3311 0.069 Uiso calc R 1 1
O O1 0.52349(16) 1.48886(14) 0.35886(7) 0.0691(4) Uani d . 1 1
O O2 0.53560(19) 1.35553(16) 0.28268(7) 0.0788(5) Uani d . 1 1
C C9 0.44801(16) 1.14124(17) 0.38049(7) 0.0424(4) Uani d . 1 1
H H9 0.3674 1.1422 0.3642 0.051 Uiso calc R 1 1
C C8 0.48836(15) 1.03020(17) 0.41218(7) 0.0394(4) Uani d . 1 1
C C7 0.60943(17) 1.0324(2) 0.43654(8) 0.0477(4) Uani d . 1 1
H H7 0.6381 0.9596 0.4581 0.057 Uiso calc R 1 1
C C6 0.68702(18) 1.1412(2) 0.42901(8) 0.0550(5) Uani d . 1 1
H H6 0.7676 1.1409 0.4454 0.066 Uiso calc R 1 1
C C4 0.52623(17) 1.25041(18) 0.37281(8) 0.0453(4) Uani d . 1 1
C C5 0.64630(18) 1.2503(2) 0.39749(8) 0.0523(5) Uani d . 1 1
H H5 0.6989 1.3235 0.3927 0.063 Uiso calc R 1 1
C C10 0.40687(16) 0.91279(16) 0.41941(7) 0.0392(4) Uani d . 1 1
C C13 0.32653(16) 0.68064(17) 0.43779(7) 0.0438(4) Uani d . 1 1
C C12 0.23425(15) 0.76930(16) 0.42070(7) 0.0372(3) Uani d . 1 1
C C11 0.28040(15) 0.90194(16) 0.41100(7) 0.0390(4) Uani d . 1 1
H H11 0.2293 0.9741 0.4000 0.047 Uiso calc R 1 1
C C14 0.3162(2) 0.5367(2) 0.45587(10) 0.0615(5) Uani d . 1 1
H H14A 0.2382 0.5235 0.4728 0.092 Uiso calc R 1 1
H H14B 0.3837 0.5157 0.4824 0.092 Uiso calc R 1 1
H H14C 0.3201 0.4785 0.4240 0.092 Uiso calc R 1 1
C C19 0.04988(15) 0.62631(16) 0.38624(6) 0.0351(3) Uani d . 1 1
C C15 0.10223(15) 0.72872(15) 0.41630(6) 0.0357(3) Uani d . 1 1
C C18 -0.08018(16) 0.60133(17) 0.40400(7) 0.0412(4) Uani d . 1 1
C C16 0.00880(17) 0.79637(17) 0.45098(7) 0.0419(4) Uani d . 1 1
C C17 -0.11661(17) 0.73266(19) 0.43227(8) 0.0467(4) Uani d . 1 1
C C27 0.09376(15) 0.40600(16) 0.33100(7) 0.0388(3) Uani d . 1 1
C C21 0.15871(16) 0.60655(17) 0.29688(7) 0.0394(4) Uani d . 1 1
C C20 0.10126(15) 0.54940(16) 0.34138(6) 0.0367(3) Uani d . 1 1
C C26 0.05000(19) 0.29491(18) 0.35967(8) 0.0495(4) Uani d . 1 1
H H26 0.0145 0.3059 0.3938 0.059 Uiso calc R 1 1
C C22 0.14977(16) 0.38410(17) 0.28003(7) 0.0424(4) Uani d . 1 1
C C23 0.1598(2) 0.25562(19) 0.25678(9) 0.0539(5) Uani d . 1 1
H H23 0.1963 0.2429 0.2230 0.065 Uiso calc R 1 1
C C25 0.0604(2) 0.16781(19) 0.33630(10) 0.0590(5) Uani d . 1 1
H H25 0.0308 0.0932 0.3551 0.071 Uiso calc R 1 1
C C24 0.1139(2) 0.1490(2) 0.28563(10) 0.0604(5) Uani d . 1 1
H H24 0.1186 0.0623 0.2710 0.072 Uiso calc R 1 1
C C28 0.17998(19) 0.75138(18) 0.28411(8) 0.0500(4) Uani d . 1 1
H H28A 0.2667 0.7725 0.2910 0.075 Uiso calc R 1 1
H H28B 0.1309 0.8066 0.3074 0.075 Uiso calc R 1 1
H H28C 0.1561 0.7686 0.2457 0.075 Uiso calc R 1 1
C C29 0.2481(2) 0.5262(2) 0.20780(8) 0.0638(6) Uani d . 1 1
H H29A 0.3058 0.4539 0.2025 0.096 Uiso calc R 1 1
H H29B 0.2919 0.6108 0.2086 0.096 Uiso calc R 1 1
H H29C 0.1855 0.5265 0.1777 0.096 Uiso calc R 1 1
N N1 0.18883(14) 0.50697(15) 0.26043(6) 0.0442(3) Uani d . 1 1
F F6 -0.08404(11) 0.49895(11) 0.44167(5) 0.0586(3) Uani d . 1 1
F F5 -0.16255(10) 0.56709(13) 0.36180(5) 0.0624(3) Uani d . 1 1
F F4 -0.19297(12) 0.71618(14) 0.47397(6) 0.0710(4) Uani d . 1 1
F F2 0.00594(12) 0.93212(11) 0.44437(6) 0.0672(3) Uani d . 1 1
F F1 0.03219(11) 0.77538(14) 0.50619(4) 0.0639(3) Uani d . 1 1
F F3 -0.17684(12) 0.81256(14) 0.39387(6) 0.0727(4) Uani d . 1 1

loop_
_atom_site_aniso_label
_atom_site_aniso_U_11
_atom_site_aniso_U_22
_atom_site_aniso_U_33
_atom_site_aniso_U_12
_atom_site_aniso_U_13
_atom_site_aniso_U_23
S1 0.0373(2) 0.0444(3) 0.0708(3) 0.00047(18) 0.0052(2) 0.0026(2)
C2 0.0806(16) 0.0674(15) 0.0844(16) -0.0038(12) 0.0267(13) 0.0159(12)
C1 0.0631(14) 0.0481(11) 0.0991(18) -0.0011(10) 0.0144(12) 0.0125(11)
C3 0.0507(11) 0.0501(11) 0.0722(13) -0.0103(9) 0.0109(10) 0.0030(9)
O1 0.0832(11) 0.0417(7) 0.0850(11) -0.0074(7) 0.0272(9) -0.0044(7)
O2 0.1211(15) 0.0564(9) 0.0603(9) -0.0133(9) 0.0182(9) 0.0006(7)
C9 0.0356(8) 0.0440(9) 0.0476(9) -0.0075(7) 0.0042(7) -0.0071(7)
C8 0.0384(8) 0.0429(9) 0.0374(8) -0.0070(7) 0.0063(6) -0.0094(7)
C7 0.0415(9) 0.0552(11) 0.0461(9) -0.0045(8) 0.0002(7) -0.0056(8)
C6 0.0385(9) 0.0708(13) 0.0552(11) -0.0129(9) -0.0019(8) -0.0087(10)
C4 0.0434(9) 0.0431(9) 0.0502(10) -0.0082(7) 0.0109(7) -0.0078(7)
C5 0.0448(10) 0.0540(11) 0.0589(11) -0.0199(8) 0.0092(8) -0.0110(9)
C10 0.0411(9) 0.0377(8) 0.0391(8) -0.0045(7) 0.0053(7) -0.0053(6)
C13 0.0425(9) 0.0388(9) 0.0508(10) -0.0024(7) 0.0091(7) -0.0007(7)
C12 0.0391(8) 0.0367(8) 0.0361(8) -0.0040(6) 0.0060(6) -0.0034(6)
C11 0.0392(8) 0.0352(8) 0.0425(8) -0.0029(6) 0.0013(7) -0.0012(6)
C14 0.0535(12) 0.0451(11) 0.0870(15) 0.0018(9) 0.0132(11) 0.0143(10)
C19 0.0383(8) 0.0342(8) 0.0330(7) -0.0025(6) 0.0045(6) 0.0039(6)
C15 0.0383(8) 0.0343(8) 0.0349(7) -0.0024(6) 0.0059(6) 0.0021(6)
C18 0.0384(9) 0.0442(9) 0.0409(8) -0.0072(7) 0.0021(7) 0.0051(7)
C16 0.0494(10) 0.0380(8) 0.0391(8) -0.0008(7) 0.0109(7) -0.0005(7)
C17 0.0409(9) 0.0526(10) 0.0476(9) 0.0046(8) 0.0105(7) 0.0065(8)
C27 0.0403(9) 0.0367(8) 0.0393(8) -0.0028(7) -0.0003(7) -0.0005(6)
C21 0.0408(9) 0.0404(9) 0.0373(8) -0.0059(7) 0.0040(7) -0.0007(6)
C20 0.0395(8) 0.0350(8) 0.0358(8) -0.0060(6) 0.0030(6) 0.0002(6)
C26 0.0570(11) 0.0399(9) 0.0515(10) -0.0055(8) 0.0033(8) 0.0063(8)
C22 0.0433(9) 0.0405(9) 0.0431(9) -0.0005(7) 0.0004(7) -0.0043(7)
C23 0.0571(11) 0.0481(10) 0.0564(11) 0.0054(9) 0.0019(9) -0.0123(8)
C25 0.0664(13) 0.0358(9) 0.0739(13) -0.0056(9) -0.0037(11) 0.0095(9)
C24 0.0649(13) 0.0373(10) 0.0779(14) 0.0043(9) -0.0067(11) -0.0090(9)
C28 0.0606(11) 0.0437(10) 0.0465(10) -0.0117(8) 0.0104(8) 0.0052(7)
C29 0.0730(14) 0.0741(14) 0.0465(10) -0.0085(11) 0.0246(10) -0.0059(10)
N1 0.0489(8) 0.0463(8) 0.0385(7) -0.0040(6) 0.0108(6) -0.0025(6)
F6 0.0633(7) 0.0500(6) 0.0646(7) -0.0054(5) 0.0230(6) 0.0172(5)
F5 0.0442(6) 0.0782(8) 0.0638(7) -0.0133(5) -0.0051(5) -0.0084(6)
F4 0.0568(7) 0.0845(9) 0.0753(8) -0.0072(6) 0.0349(6) -0.0066(7)
F2 0.0781(8) 0.0367(6) 0.0900(9) 0.0017(5) 0.0336(7) -0.0054(6)
F1 0.0649(8) 0.0909(9) 0.0365(5) -0.0039(6) 0.0086(5) -0.0064(5)
F3 0.0695(8) 0.0693(8) 0.0777(8) 0.0233(7) -0.0101(7) 0.0093(7)

loop_
_atom_type_symbol
_atom_type_description
_atom_type_scat_dispersion_real
_atom_type_scat_dispersion_imag
_atom_type_scat_source
C C 0.0033 0.0016 'International Tables Vol C Tables 4.2.6.8 and 6.1.1.4'
H H 0.0000 0.0000 'International Tables Vol C Tables 4.2.6.8 and 6.1.1.4'
N N 0.0061 0.0033 'International Tables Vol C Tables 4.2.6.8 and 6.1.1.4'
O O 0.0106 0.0060 'International Tables Vol C Tables 4.2.6.8 and 6.1.1.4'
F F 0.0171 0.0103 'International Tables Vol C Tables 4.2.6.8 and 6.1.1.4'
S S 0.1246 0.1234 'International Tables Vol C Tables 4.2.6.8 and 6.1.1.4'

loop_
_geom_angle_atom_site_label_1
_geom_angle_atom_site_label_2
_geom_angle_atom_site_label_3
_geom_angle
C13 S1 C10 93.21(8)
O2 C2 C1 105.30(19)
O2 C2 H2A 110.7
C1 C2 H2A 110.7
O2 C2 H2B 110.7
C1 C2 H2B 110.7
H2A C2 H2B 108.8
O1 C1 C2 102.70(18)
O1 C1 H1A 111.2
C2 C1 H1A 111.2
O1 C1 H1B 111.2
C2 C1 H1B 111.2
H1A C1 H1B 109.1
O1 C3 O2 106.39(15)
O1 C3 C4 110.41(17)
O2 C3 C4 110.92(17)
O1 C3 H3 109.7
O2 C3 H3 109.7
C4 C3 H3 109.7
C3 O1 C1 105.36(17)
C2 O2 C3 107.51(17)
C4 C9 C8 121.01(17)
C4 C9 H9 119.5
C8 C9 H9 119.5
C9 C8 C7 118.14(16)
C9 C8 C10 121.28(15)
C7 C8 C10 120.58(16)
C6 C7 C8 120.79(19)
C6 C7 H7 119.6
C8 C7 H7 119.6
C7 C6 C5 120.59(18)
C7 C6 H6 119.7
C5 C6 H6 119.7
C9 C4 C5 119.80(18)
C9 C4 C3 119.96(17)
C5 C4 C3 120.18(17)
C6 C5 C4 119.67(17)
C6 C5 H5 120.2
C4 C5 H5 120.2
C11 C10 C8 129.61(16)
C11 C10 S1 109.93(12)
C8 C10 S1 120.45(13)
C12 C13 C14 129.32(17)
C12 C13 S1 110.56(13)
C14 C13 S1 120.02(14)
C13 C12 C11 112.74(15)
C13 C12 C15 121.65(15)
C11 C12 C15 125.54(15)
C10 C11 C12 113.54(15)
C10 C11 H11 123.2
C12 C11 H11 123.2
C13 C14 H14A 109.5
C13 C14 H14B 109.5
H14A C14 H14B 109.5
C13 C14 H14C 109.5
H14A C14 H14C 109.5
H14B C14 H14C 109.5
C15 C19 C20 128.81(15)
C15 C19 C18 109.75(14)
C20 C19 C18 121.40(14)
C19 C15 C12 127.95(15)
C19 C15 C16 111.21(14)
C12 C15 C16 120.68(14)
F5 C18 F6 105.62(13)
F5 C18 C19 114.11(14)
F6 C18 C19 111.96(14)
F5 C18 C17 111.96(15)
F6 C18 C17 108.68(14)
C19 C18 C17 104.53(13)
F1 C16 F2 105.63(14)
F1 C16 C15 112.52(15)
F2 C16 C15 112.99(13)
F1 C16 C17 109.72(14)
F2 C16 C17 111.13(15)
C15 C16 C17 104.93(14)
F4 C17 F3 106.98(15)
F4 C17 C18 114.29(15)
F3 C17 C18 108.60(15)
F4 C17 C16 113.28(15)
F3 C17 C16 109.82(15)
C18 C17 C16 103.79(14)
C26 C27 C22 118.65(16)
C26 C27 C20 135.12(16)
C22 C27 C20 106.19(14)
N1 C21 C20 109.31(14)
N1 C21 C28 121.21(15)
C20 C21 C28 129.32(16)
C21 C20 C27 106.96(14)
C21 C20 C19 124.20(15)
C27 C20 C19 128.61(14)
C25 C26 C27 118.68(18)
C25 C26 H26 120.7
C27 C26 H26 120.7
N1 C22 C23 129.50(17)
N1 C22 C27 108.26(14)
C23 C22 C27 122.24(17)
C24 C23 C22 117.54(19)
C24 C23 H23 121.2
C22 C23 H23 121.2
C26 C25 C24 121.65(19)
C26 C25 H25 119.2
C24 C25 H25 119.2
C23 C24 C25 121.21(18)
C23 C24 H24 119.4
C25 C24 H24 119.4
C21 C28 H28A 109.5
C21 C28 H28B 109.5
H28A C28 H28B 109.5
C21 C28 H28C 109.5
H28A C28 H28C 109.5
H28B C28 H28C 109.5
N1 C29 H29A 109.5
N1 C29 H29B 109.5
H29A C29 H29B 109.5
N1 C29 H29C 109.5
H29A C29 H29C 109.5
H29B C29 H29C 109.5
C21 N1 C22 109.27(13)
C21 N1 C29 126.17(16)
C22 N1 C29 124.52(15)

loop_
_geom_bond_atom_site_label_1
_geom_bond_atom_site_label_2
_geom_bond_distance
S1 C13 1.7167(18)
S1 C10 1.7269(18)
C2 O2 1.411(3)
C2 C1 1.490(4)
C2 H2A 0.9700
C2 H2B 0.9700
C1 O1 1.417(3)
C1 H1A 0.9700
C1 H1B 0.9700
C3 O1 1.404(2)
C3 O2 1.426(3)
C3 C4 1.498(3)
C3 H3 0.9800
C9 C4 1.387(2)
C9 C8 1.392(2)
C9 H9 0.9300
C8 C7 1.396(2)
C8 C10 1.471(2)
C7 C6 1.380(3)
C7 H7 0.9300
C6 C5 1.376(3)
C6 H6 0.9300
C4 C5 1.389(3)
C5 H5 0.9300
C10 C11 1.366(2)
C13 C12 1.369(2)
C13 C14 1.496(2)
C12 C11 1.427(2)
C12 C15 1.471(2)
C11 H11 0.9300
C14 H14A 0.9600
C14 H14B 0.9600
C14 H14C 0.9600
C19 C15 1.349(2)
C19 C20 1.453(2)
C19 C18 1.503(2)
C15 C16 1.497(2)
C18 F5 1.351(2)
C18 F6 1.3608(19)
C18 C17 1.527(3)
C16 F1 1.352(2)
C16 F2 1.353(2)
C16 C17 1.532(3)
C17 F4 1.339(2)
C17 F3 1.352(2)
C27 C26 1.393(2)
C27 C22 1.410(2)
C27 C20 1.443(2)
C21 N1 1.369(2)
C21 C20 1.384(2)
C21 C28 1.486(2)
C26 C25 1.385(3)
C26 H26 0.9300
C22 N1 1.378(2)
C22 C23 1.395(2)
C23 C24 1.369(3)
C23 H23 0.9300
C25 C24 1.387(3)
C25 H25 0.9300
C24 H24 0.9300
C28 H28A 0.9600
C28 H28B 0.9600
C28 H28C 0.9600
C29 N1 1.458(2)
C29 H29A 0.9600
C29 H29B 0.9600
C29 H29C 0.9600

loop_
_geom_torsion_atom_site_label_1
_geom_torsion_atom_site_label_2
_geom_torsion_atom_site_label_3
_geom_torsion_atom_site_label_4
_geom_torsion
O2 C2 C1 O1 26.9(3)
O2 C3 O1 C1 31.8(2)
C4 C3 O1 C1 152.24(17)
C2 C1 O1 C3 -35.9(2)
C1 C2 O2 C3 -8.2(3)
O1 C3 O2 C2 -14.1(3)
C4 C3 O2 C2 -134.2(2)
C4 C9 C8 C7 0.7(2)
C4 C9 C8 C10 -178.57(15)
C9 C8 C7 C6 -0.5(3)
C10 C8 C7 C6 178.79(16)
C8 C7 C6 C5 0.3(3)
C8 C9 C4 C5 -0.7(3)
C8 C9 C4 C3 176.42(16)
O1 C3 C4 C9 140.83(17)
O2 C3 C4 C9 -101.5(2)
O1 C3 C4 C5 -42.0(2)
O2 C3 C4 C5 75.6(2)
C7 C6 C5 C4 -0.3(3)
C9 C4 C5 C6 0.5(3)
C3 C4 C5 C6 -176.59(18)
C9 C8 C10 C11 -17.9(3)
C7 C8 C10 C11 162.90(17)
C9 C8 C10 S1 161.20(13)
C7 C8 C10 S1 -18.0(2)
C13 S1 C10 C11 0.47(13)
C13 S1 C10 C8 -178.77(14)
C10 S1 C13 C12 0.33(14)
C10 S1 C13 C14 -176.36(16)
C14 C13 C12 C11 175.27(19)
S1 C13 C12 C11 -1.02(19)
C14 C13 C12 C15 -1.8(3)
S1 C13 C12 C15 -178.09(12)
C8 C10 C11 C12 178.01(15)
S1 C10 C11 C12 -1.14(18)
C13 C12 C11 C10 1.4(2)
C15 C12 C11 C10 178.36(15)
C20 C19 C15 C12 -15.4(3)
C18 C19 C15 C12 166.98(15)
C20 C19 C15 C16 169.35(16)
C18 C19 C15 C16 -8.30(19)
C13 C12 C15 C19 -56.5(2)
C11 C12 C15 C19 126.83(19)
C13 C12 C15 C16 118.39(18)
C11 C12 C15 C16 -58.3(2)
C15 C19 C18 F5 143.23(15)
C20 C19 C18 F5 -34.6(2)
C15 C19 C18 F6 -96.87(17)
C20 C19 C18 F6 85.28(18)
C15 C19 C18 C17 20.60(18)
C20 C19 C18 C17 -157.26(15)
C19 C15 C16 F1 111.83(16)
C12 C15 C16 F1 -63.85(19)
C19 C15 C16 F2 -128.64(16)
C12 C15 C16 F2 55.7(2)
C19 C15 C16 C17 -7.41(18)
C12 C15 C16 C17 176.91(14)
F5 C18 C17 F4 88.26(18)
F6 C18 C17 F4 -28.0(2)
C19 C18 C17 F4 -147.72(15)
F5 C18 C17 F3 -31.07(19)
F6 C18 C17 F3 -147.36(14)
C19 C18 C17 F3 92.94(16)
F5 C18 C17 C16 -147.87(14)
F6 C18 C17 C16 95.84(15)
C19 C18 C17 C16 -23.86(16)
F1 C16 C17 F4 22.7(2)
F2 C16 C17 F4 -93.70(18)
C15 C16 C17 F4 143.86(15)
F1 C16 C17 F3 142.28(15)
F2 C16 C17 F3 25.83(19)
C15 C16 C17 F3 -96.61(16)
F1 C16 C17 C18 -101.77(15)
F2 C16 C17 C18 141.78(14)
C15 C16 C17 C18 19.34(17)
N1 C21 C20 C27 -1.06(19)
C28 C21 C20 C27 174.27(18)
N1 C21 C20 C19 -176.00(15)
C28 C21 C20 C19 -0.7(3)
C26 C27 C20 C21 178.3(2)
C22 C27 C20 C21 0.73(19)
C26 C27 C20 C19 -7.1(3)
C22 C27 C20 C19 175.36(16)
C15 C19 C20 C21 -47.4(3)
C18 C19 C20 C21 130.03(17)
C15 C19 C20 C27 138.83(19)
C18 C19 C20 C27 -43.8(2)
C22 C27 C26 C25 -1.6(3)
C20 C27 C26 C25 -178.92(19)
C26 C27 C22 N1 -178.17(16)
C20 C27 C22 N1 -0.14(19)
C26 C27 C22 C23 1.7(3)
C20 C27 C22 C23 179.72(17)
N1 C22 C23 C24 179.24(19)
C27 C22 C23 C24 -0.6(3)
C27 C26 C25 C24 0.5(3)
C22 C23 C24 C25 -0.6(3)
C26 C25 C24 C23 0.6(3)
C20 C21 N1 C22 1.0(2)
C28 C21 N1 C22 -174.78(17)
C20 C21 N1 C29 178.59(18)
C28 C21 N1 C29 2.8(3)
C23 C22 N1 C21 179.63(19)
C27 C22 N1 C21 -0.52(19)
C23 C22 N1 C29 2.0(3)
C27 C22 N1 C29 -178.16(18)
